data_4127117
loop_
_publ_author_name
'Guo, Wusheng'
'Kuniyil, Rositha'
'G\'omez, Jos\'e Enrique'
'Maseras, Feliu'
'Kleij, Arjan W.'

_publ_section_title
;
 A Domino Process toward Functionally Dense Quaternary Carbons through
 Pd-Catalyzed Decarboxylative C(sp3)-C(sp3) Bond Formation.
;
_journal_name_full 'Journal of the American Chemical Society'
_journal_paper_doi 10.1021/jacs.7b12608
_journal_year 2018
_chemical_formula_sum 'C28 H36 O2'
_chemical_formula_weight 404.57
_space_group_IT_number 2
_space_group_name_Hall '-P 1'
_symmetry_cell_setting triclinic
_symmetry_space_group_name_Hall '-P 1'
_symmetry_space_group_name_H-M 'P -1'
_atom_sites_solution_hydrogens geom
_audit_creation_method SHELXL-2014/7
_cell_angle_alpha 82.77(2)
_cell_angle_beta 89.891(13)
_cell_angle_gamma 81.415(13)
_cell_formula_units_Z 4
_cell_length_a 5.638(3)
_cell_length_b 18.813(10)
_cell_length_c 22.988(11)
_cell_measurement_reflns_used 1021
_cell_measurement_temperature 100(2)
_cell_measurement_theta_max 18.35
_cell_measurement_theta_min 3.03
_cell_volume 2391(2)
_computing_cell_refinement 'Bruker APEX2 v2014.9-0'
_computing_data_collection 'Bruker APEX2 v2014.9-0'
_computing_data_reduction 'Bruker SAINT V7.60A'
_computing_molecular_graphics 'Bruker SHELXTL'
_computing_publication_material 'Bruker SHELXTL'
_computing_structure_refinement 'SHELXL-2014 (Sheldrick, 2014)'
_computing_structure_solution Sir2011
_diffrn_ambient_temperature 100(2)
_diffrn_detector_area_resol_mean 512
_diffrn_detector_type '4K CCD area detector APEX II'
_diffrn_measured_fraction_theta_full 0.984
_diffrn_measured_fraction_theta_max 0.984
_diffrn_measurement_device_type 'APEX DUO Kappa 4-axis goniometer'
_diffrn_measurement_method
;
 Fullsphere data collection, phi and omega scans
;
_diffrn_measurement_specimen_support 'magnetic support with MicroMount'
_diffrn_radiation_monochromator 'Quazar MX Multilayer Optics'
_diffrn_radiation_type MoK\a
_diffrn_radiation_wavelength 0.71073
_diffrn_reflns_av_unetI/netI 0.0832
_diffrn_reflns_Laue_measured_fraction_full 0.984
_diffrn_reflns_Laue_measured_fraction_max 0.984
_diffrn_reflns_limit_h_max 5
_diffrn_reflns_limit_h_min -5
_diffrn_reflns_limit_k_max 18
_diffrn_reflns_limit_k_min -18
_diffrn_reflns_limit_l_max 22
_diffrn_reflns_limit_l_min 0
_diffrn_reflns_number 4960
_diffrn_reflns_point_group_measured_fraction_full 0.984
_diffrn_reflns_point_group_measured_fraction_max 0.984
_diffrn_reflns_theta_full 20.842
_diffrn_reflns_theta_max 20.842
_diffrn_reflns_theta_min 0.893
_diffrn_source 'Microfocus source E025 IuS'
_diffrn_source_current 0.6
_diffrn_source_power 50
_diffrn_source_size '0.2 mm x 0.2 mm fine focus'
_diffrn_source_type 'Bruker APEX DUO'
_exptl_absorpt_coefficient_mu 0.068
_exptl_absorpt_correction_T_max 0.999
_exptl_absorpt_correction_T_min 0.768
_exptl_absorpt_correction_type multi-scan
_exptl_absorpt_process_details
; 
 SADABS Version 2008/1 Bruker-Nonius
 Blessing, Acta Cryst. (1995) A51 33-38
;
_exptl_crystal_colour colourless
_exptl_crystal_density_diffrn 1.124
_exptl_crystal_description needle
_exptl_crystal_F_000 880
_exptl_crystal_size_max 0.40
_exptl_crystal_size_mid 0.05
_exptl_crystal_size_min 0.01
_refine_diff_density_max 0.430
_refine_diff_density_min -0.480
_refine_diff_density_rms 0.107
_refine_ls_extinction_method none
_refine_ls_goodness_of_fit_ref 1.050
_refine_ls_hydrogen_treatment constr
_refine_ls_matrix_type full
_refine_ls_number_parameters 556
_refine_ls_number_reflns 4960
_refine_ls_number_restraints 0
_refine_ls_restrained_S_all 1.050
_refine_ls_R_factor_all 0.1246
_refine_ls_R_factor_gt 0.1044
_refine_ls_shift/su_max 0.000
_refine_ls_shift/su_mean 0.000
_refine_ls_structure_factor_coef Fsqd
_refine_ls_weighting_details 'w=1/[\s^2^(Fo^2^)+(0.1952P)^2^+2.1915P] where P=(Fo^2^+2Fc^2^)/3'
_refine_ls_weighting_scheme calc
_refine_ls_wR_factor_gt 0.2703
_refine_ls_wR_factor_ref 0.2957
_reflns_Friedel_coverage 0.000
_reflns_number_gt 3845
_reflns_number_total 4960
_reflns_threshold_expression 'I > 2\s(I)'
_cod_data_source_file ja7b12608_si_002.cif
_cod_data_source_block mo_gws604-c-05
_cod_depositor_comments
;
The following automatic conversions were performed:

'_symmetry_cell_setting' value 'Triclinic' changed to 'triclinic'
according to
/home/data/users/saulius/crontab/automatic-downloads/rss-feeds/ACS/lib/dictionaries/cif_core.dic
dictionary named 'cif_core.dic' version 2.4.2 from 2011-04-26.

'_exptl_absorpt_correction_type' value 'Multi-scan' changed to
'multi-scan' according to
/home/data/users/saulius/crontab/automatic-downloads/rss-feeds/ACS/lib/dictionaries/cif_core.dic
dictionary named 'cif_core.dic' version 2.4.2 from 2011-04-26.

Automatic conversion script
Id: cif_fix_values 4973 2017-02-22 13:04:09Z antanas 
;
_cod_original_sg_symbol_H-M P-1
_cod_database_code 4127117
_shelx_shelxl_version_number 2014/7
_shelx_space_group_comment
;
The symmetry employed for this shelxl refinement is uniquely defined
by the following loop, which should always be used as a source of
symmetry information in preference to the above space-group names.
They are only intended as comments.
;
_shelx_estimated_absorpt_t_min 0.973
_shelx_estimated_absorpt_t_max 0.999

loop_
_space_group_symop_operation_xyz
'x, y, z'
'-x, -y, -z'

loop_
_atom_site_label
_atom_site_type_symbol
_atom_site_fract_x
_atom_site_fract_y
_atom_site_fract_z
_atom_site_U_iso_or_equiv
_atom_site_adp_type
_atom_site_occupancy
_atom_site_site_symmetry_order
_atom_site_calc_flag
_atom_site_refinement_flags_posn
_atom_site_refinement_flags_adp
C1A C 0.4643(12) 0.3827(4) 0.6810(3) 0.0373(18) Uani 1 1 d . .
H1A1 H 0.3286 0.4158 0.6605 0.045 Uiso 1 1 calc R U
H1A2 H 0.4242 0.3329 0.6855 0.045 Uiso 1 1 calc R U
C2A C 0.6925(12) 0.3861(3) 0.6457(3) 0.0320(17) Uani 1 1 d . .
C3A C 0.8769(11) 0.3192(3) 0.6484(2) 0.0271(16) Uani 1 1 d . .
C4A C 0.9133(12) 0.2682(3) 0.6993(3) 0.0311(17) Uani 1 1 d . .
H4A H 0.8153 0.2752 0.7323 0.037 Uiso 1 1 calc R U
C5A C 1.0884(12) 0.2086(3) 0.7018(3) 0.0329(17) Uani 1 1 d . .
H5A H 1.1056 0.1756 0.7369 0.040 Uiso 1 1 calc R U
C6A C 1.2438(11) 0.1935(3) 0.6553(3) 0.0319(17) Uani 1 1 d . .
C7A C 1.2077(12) 0.2449(3) 0.6050(3) 0.0366(18) Uani 1 1 d . .
H7A H 1.3069 0.2381 0.5721 0.044 Uiso 1 1 calc R U
C8A C 1.0297(12) 0.3058(4) 0.6019(3) 0.0369(18) Uani 1 1 d . .
H8A H 1.0126 0.3392 0.5670 0.044 Uiso 1 1 calc R U
C9A C 1.4291(11) 0.1233(3) 0.6592(3) 0.0303(16) Uani 1 1 d . .
C10A C 1.2995(13) 0.0599(4) 0.6503(4) 0.054(2) Uani 1 1 d . .
H10A H 1.1735 0.0563 0.6795 0.081 Uiso 1 1 calc R U
H10B H 1.4142 0.0150 0.6549 0.081 Uiso 1 1 calc R U
H10C H 1.2272 0.0678 0.6108 0.081 Uiso 1 1 calc R U
C11A C 1.5614(12) 0.1078(4) 0.7192(3) 0.0416(18) Uani 1 1 d . .
H11A H 1.6349 0.1500 0.7263 0.062 Uiso 1 1 calc R U
H11B H 1.6865 0.0656 0.7193 0.062 Uiso 1 1 calc R U
H11C H 1.4468 0.0979 0.7502 0.062 Uiso 1 1 calc R U
C12A C 1.6220(12) 0.1295(4) 0.6114(3) 0.047(2) Uani 1 1 d . .
H12A H 1.5444 0.1379 0.5725 0.070 Uiso 1 1 calc R U
H12B H 1.7363 0.0844 0.6148 0.070 Uiso 1 1 calc R U
H12C H 1.7072 0.1700 0.6166 0.070 Uiso 1 1 calc R U
C13A C 0.7262(13) 0.4489(4) 0.6147(3) 0.0419(19) Uani 1 1 d . .
H13A H 0.8719 0.4483 0.5939 0.050 Uiso 1 1 calc R U
C14A C 0.5610(12) 0.5205(3) 0.6089(3) 0.0421(19) Uani 1 1 d . .
H14A H 0.4748 0.5244 0.6462 0.050 Uiso 1 1 calc R U
H14B H 0.4396 0.5202 0.5779 0.050 Uiso 1 1 calc R U
C15A C 0.6817(12) 0.5878(3) 0.5942(3) 0.0341(17) Uani 1 1 d . .
C16A C 0.8017(14) 0.5876(4) 0.5333(3) 0.044(2) Uani 1 1 d . .
H16A H 0.9224 0.6176 0.5254 0.053 Uiso 1 1 calc R U
C17A C 0.8822(13) 0.5945(4) 0.6364(3) 0.048(2) Uani 1 1 d . .
H17A H 0.9799 0.6305 0.6243 0.058 Uiso 1 1 calc R U
C18A C 0.9351(13) 0.5564(4) 0.6873(3) 0.050(2) Uani 1 1 d . .
H18A H 0.8435 0.5196 0.7016 0.060 Uiso 1 1 calc R U
H18B H 1.0653 0.5654 0.7101 0.060 Uiso 1 1 calc R U
C19A C 0.4930(11) 0.6575(3) 0.5903(3) 0.0331(17) Uani 1 1 d . .
C20A C 0.3749(12) 0.6901(3) 0.5381(3) 0.0366(18) Uani 1 1 d . .
H20A H 0.4136 0.6698 0.5028 0.044 Uiso 1 1 calc R U
C21A C 0.2037(12) 0.7512(4) 0.5363(3) 0.0384(18) Uani 1 1 d . .
H21A H 0.1272 0.7709 0.4998 0.046 Uiso 1 1 calc R U
C22A C 0.1373(11) 0.7855(3) 0.5862(3) 0.0335(17) Uani 1 1 d . .
C23A C 0.2520(12) 0.7525(4) 0.6393(3) 0.0408(18) Uani 1 1 d . .
H23A H 0.2106 0.7722 0.6747 0.049 Uiso 1 1 calc R U
C24A C 0.4268(12) 0.6910(4) 0.6403(3) 0.047(2) Uani 1 1 d . .
H24A H 0.5042 0.6710 0.6766 0.056 Uiso 1 1 calc R U
C25A C -0.0454(12) 0.8554(3) 0.5845(3) 0.0365(18) Uani 1 1 d . .
C26A C -0.2326(15) 0.8609(5) 0.5350(4) 0.074(3) Uani 1 1 d . .
H26A H -0.3011 0.8158 0.5376 0.112 Uiso 1 1 calc R U
H26B H -0.1557 0.8692 0.4970 0.112 Uiso 1 1 calc R U
H26C H -0.3604 0.9014 0.5389 0.112 Uiso 1 1 calc R U
C27A C 0.0897(15) 0.9198(4) 0.5713(5) 0.093(4) Uani 1 1 d . .
H27A H -0.0211 0.9649 0.5729 0.140 Uiso 1 1 calc R U
H27B H 0.1582 0.9197 0.5321 0.140 Uiso 1 1 calc R U
H27C H 0.2189 0.9161 0.6005 0.140 Uiso 1 1 calc R U
C28A C -0.1868(16) 0.8593(5) 0.6406(4) 0.088(3) Uani 1 1 d . .
H28A H -0.0829 0.8688 0.6719 0.132 Uiso 1 1 calc R U
H28B H -0.2456 0.8131 0.6519 0.132 Uiso 1 1 calc R U
H28C H -0.3233 0.8984 0.6341 0.132 Uiso 1 1 calc R U
O1A O 0.5049(9) 0.4040(3) 0.73771(18) 0.0497(14) Uani 1 1 d . .
H1A H 0.3791 0.4039 0.7573 0.075 Uiso 1 1 calc R U
O2A O 0.7563(10) 0.5533(3) 0.4955(2) 0.0576(15) Uani 1 1 d . .
C1B C -0.0466(12) 0.3848(4) 0.8442(3) 0.0376(18) Uani 1 1 d . .
H1B1 H -0.0852 0.3348 0.8499 0.045 Uiso 1 1 calc R U
H1B2 H -0.1852 0.4178 0.8569 0.045 Uiso 1 1 calc R U
C2B C 0.1757(12) 0.3892(4) 0.8795(3) 0.0319(17) Uani 1 1 d . .
C3B C 0.3602(11) 0.3222(3) 0.8896(3) 0.0304(16) Uani 1 1 d . .
C4B C 0.5110(13) 0.3063(4) 0.9400(3) 0.0401(18) Uani 1 1 d . .
H4B H 0.4921 0.3385 0.9689 0.048 Uiso 1 1 calc R U
C5B C 0.6861(12) 0.2454(4) 0.9490(3) 0.0361(18) Uani 1 1 d . .
H5B H 0.7821 0.2376 0.9838 0.043 Uiso 1 1 calc R U
C6B C 0.7258(10) 0.1955(3) 0.9091(2) 0.0275(16) Uani 1 1 d . .
C7B C 0.5731(11) 0.2093(3) 0.8589(3) 0.0325(17) Uani 1 1 d . .
H7B H 0.5907 0.1765 0.8305 0.039 Uiso 1 1 calc R U
C8B C 0.3953(11) 0.2709(4) 0.8505(3) 0.0343(17) Uani 1 1 d . .
H8B H 0.2947 0.2778 0.8165 0.041 Uiso 1 1 calc R U
C9B C 0.9126(12) 0.1255(3) 0.9191(3) 0.0346(17) Uani 1 1 d . .
C10B C 1.1052(12) 0.1311(4) 0.9644(3) 0.0375(17) Uani 1 1 d . .
H10D H 1.1746 0.1755 0.9535 0.056 Uiso 1 1 calc R U
H10E H 1.2315 0.0890 0.9656 0.056 Uiso 1 1 calc R U
H10F H 1.0329 0.1323 1.0031 0.056 Uiso 1 1 calc R U
C11B C 0.7815(11) 0.0615(3) 0.9411(3) 0.0402(18) Uani 1 1 d . .
H11D H 0.7036 0.0701 0.9782 0.060 Uiso 1 1 calc R U
H11E H 0.8973 0.0167 0.9471 0.060 Uiso 1 1 calc R U
H11F H 0.6601 0.0568 0.9119 0.060 Uiso 1 1 calc R U
C12B C 1.0406(12) 0.1103(4) 0.8612(3) 0.0373(17) Uani 1 1 d . .
H12D H 0.9247 0.0990 0.8333 0.056 Uiso 1 1 calc R U
H12E H 1.1696 0.0690 0.8693 0.056 Uiso 1 1 calc R U
H12F H 1.1085 0.1532 0.8444 0.056 Uiso 1 1 calc R U
C13B C 0.2135(13) 0.4507(4) 0.8987(3) 0.0418(19) Uani 1 1 d . .
H13B H 0.3565 0.4492 0.9209 0.050 Uiso 1 1 calc R U
C14B C 0.0477(13) 0.5234(3) 0.8881(3) 0.046(2) Uani 1 1 d . .
H14C H -0.0402 0.5261 0.8505 0.055 Uiso 1 1 calc R U
H14D H -0.0721 0.5253 0.9196 0.055 Uiso 1 1 calc R U
C15B C 0.1766(11) 0.5893(4) 0.8863(3) 0.0348(17) Uani 1 1 d . .
C16B C 0.3017(13) 0.5924(4) 0.9458(3) 0.048(2) Uani 1 1 d . .
H16B H 0.4176 0.6242 0.9461 0.057 Uiso 1 1 calc R U
C17B C 0.3808(13) 0.5938(5) 0.8417(4) 0.056(2) Uani 1 1 d . .
H17B H 0.4834 0.6284 0.8466 0.067 Uiso 1 1 calc R U
C18B C 0.4278(15) 0.5578(5) 0.8001(3) 0.069(3) Uani 1 1 d . .
H18C H 0.3318 0.5223 0.7929 0.083 Uiso 1 1 calc R U
H18D H 0.5597 0.5658 0.7756 0.083 Uiso 1 1 calc R U
C19B C -0.0081(11) 0.6603(3) 0.8739(3) 0.0346(17) Uani 1 1 d . .
C20B C -0.0721(14) 0.6926(4) 0.8164(3) 0.048(2) Uani 1 1 d . .
H20B H 0.0060 0.6722 0.7844 0.058 Uiso 1 1 calc R U
C21B C -0.2457(14) 0.7533(4) 0.8051(3) 0.050(2) Uani 1 1 d . .
H21B H -0.2880 0.7714 0.7654 0.060 Uiso 1 1 calc R U
C22B C -0.3630(11) 0.7896(3) 0.8501(3) 0.0336(17) Uani 1 1 d . .
C23B C -0.2990(12) 0.7563(4) 0.9078(3) 0.0383(18) Uani 1 1 d . .
H23B H -0.3747 0.7769 0.9400 0.046 Uiso 1 1 calc R U
C24B C -0.1273(12) 0.6937(4) 0.9189(3) 0.0396(18) Uani 1 1 d . .
H24B H -0.0908 0.6734 0.9584 0.048 Uiso 1 1 calc R U
C25B C -0.5426(11) 0.8592(3) 0.8377(3) 0.0340(17) Uani 1 1 d . .
C26B C -0.6875(15) 0.8602(5) 0.7807(3) 0.071(3) Uani 1 1 d . .
H26D H -0.5790 0.8603 0.7474 0.106 Uiso 1 1 calc R U
H26E H -0.8084 0.9037 0.7752 0.106 Uiso 1 1 calc R U
H26F H -0.7672 0.8170 0.7834 0.106 Uiso 1 1 calc R U
C27B C -0.4039(14) 0.9230(4) 0.8295(5) 0.075(3) Uani 1 1 d . .
H27D H -0.3099 0.9237 0.8652 0.112 Uiso 1 1 calc R U
H27E H -0.5165 0.9682 0.8216 0.112 Uiso 1 1 calc R U
H27F H -0.2957 0.9181 0.7963 0.112 Uiso 1 1 calc R U
C28B C -0.7271(14) 0.8684(4) 0.8863(3) 0.065(2) Uani 1 1 d . .
H28D H -0.8150 0.8269 0.8910 0.097 Uiso 1 1 calc R U
H28E H -0.8399 0.9131 0.8757 0.097 Uiso 1 1 calc R U
H28F H -0.6443 0.8711 0.9232 0.097 Uiso 1 1 calc R U
O1B O 0.0032(9) 0.4058(3) 0.78308(18) 0.0476(13) Uani 1 1 d . .
H1B H -0.1235 0.4099 0.7630 0.071 Uiso 1 1 calc R U
O2B O 0.2630(10) 0.5571(3) 0.9925(2) 0.0621(16) Uani 1 1 d . .

loop_
_atom_site_aniso_label
_atom_site_aniso_U_11
_atom_site_aniso_U_22
_atom_site_aniso_U_33
_atom_site_aniso_U_23
_atom_site_aniso_U_13
_atom_site_aniso_U_12
C1A 0.051(5) 0.040(4) 0.022(4) -0.005(3) 0.000(3) -0.007(3)
C2A 0.047(4) 0.040(4) 0.009(3) 0.004(3) 0.000(3) -0.013(4)
C3A 0.038(4) 0.034(4) 0.009(3) -0.001(3) 0.002(3) -0.010(3)
C4A 0.050(4) 0.030(4) 0.012(4) 0.000(3) 0.011(3) -0.004(3)
C5A 0.057(5) 0.036(4) 0.006(3) 0.000(3) 0.001(3) -0.012(4)
C6A 0.045(4) 0.038(4) 0.015(4) -0.007(3) -0.001(3) -0.009(3)
C7A 0.051(4) 0.045(4) 0.014(4) -0.003(3) 0.011(3) -0.007(4)
C8A 0.058(5) 0.042(4) 0.009(4) -0.001(3) 0.001(3) -0.002(4)
C9A 0.037(4) 0.034(4) 0.019(4) -0.001(3) 0.000(3) -0.005(3)
C10A 0.060(5) 0.041(4) 0.060(5) -0.014(4) -0.009(4) -0.003(4)
C11A 0.044(4) 0.052(4) 0.026(4) 0.007(3) 0.001(3) -0.006(3)
C12A 0.055(5) 0.052(5) 0.030(4) -0.007(4) 0.003(4) 0.005(4)
C13A 0.046(4) 0.045(5) 0.032(4) 0.005(4) 0.014(3) -0.005(4)
C14A 0.043(4) 0.042(4) 0.037(4) 0.005(3) 0.013(3) -0.003(4)
C15A 0.044(4) 0.042(4) 0.015(3) -0.005(3) 0.002(3) -0.001(3)
C16A 0.066(5) 0.041(4) 0.025(4) 0.007(4) -0.012(4) -0.014(4)
C17A 0.047(5) 0.050(5) 0.046(5) 0.000(4) 0.008(4) -0.004(4)
C18A 0.054(5) 0.080(6) 0.013(4) 0.006(4) -0.006(4) -0.010(4)
C19A 0.041(4) 0.039(4) 0.020(4) -0.005(3) 0.000(3) -0.008(3)
C20A 0.055(5) 0.039(4) 0.015(4) 0.001(3) 0.005(3) -0.007(4)
C21A 0.046(4) 0.044(4) 0.020(4) 0.007(3) 0.002(3) -0.002(4)
C22A 0.039(4) 0.033(4) 0.027(4) 0.003(3) -0.002(3) -0.006(3)
C23A 0.048(4) 0.050(5) 0.025(4) -0.009(3) -0.010(3) -0.005(4)
C24A 0.052(5) 0.051(5) 0.032(5) 0.003(4) -0.022(4) 0.005(4)
C25A 0.045(4) 0.044(4) 0.019(4) 0.008(3) -0.004(3) -0.009(3)
C26A 0.073(6) 0.075(6) 0.068(6) -0.022(5) -0.036(5) 0.023(5)
C27A 0.057(6) 0.042(5) 0.176(11) -0.001(6) -0.017(6) -0.001(4)
C28A 0.088(7) 0.106(7) 0.048(6) 0.001(5) 0.002(5) 0.044(6)
O1A 0.067(3) 0.066(3) 0.017(3) -0.004(2) 0.006(2) -0.011(3)
O2A 0.080(4) 0.061(4) 0.031(3) -0.002(3) 0.005(3) -0.010(3)
C1B 0.043(4) 0.046(4) 0.022(4) -0.001(3) 0.002(3) -0.004(3)
C2B 0.043(4) 0.039(4) 0.013(3) 0.003(3) 0.005(3) -0.008(3)
C3B 0.040(4) 0.033(4) 0.017(4) 0.002(3) 0.001(3) -0.007(3)
C4B 0.063(5) 0.040(4) 0.016(4) -0.008(3) 0.002(3) -0.002(4)
C5B 0.049(4) 0.047(4) 0.011(3) 0.003(3) -0.004(3) -0.004(4)
C6B 0.034(4) 0.041(4) 0.007(3) 0.005(3) 0.000(3) -0.013(3)
C7B 0.043(4) 0.038(4) 0.014(4) 0.002(3) 0.002(3) -0.005(3)
C8B 0.040(4) 0.053(5) 0.011(4) 0.001(3) -0.003(3) -0.013(4)
C9B 0.048(4) 0.040(4) 0.013(3) 0.001(3) 0.002(3) -0.004(3)
C10B 0.049(4) 0.051(4) 0.012(3) -0.001(3) 0.008(3) -0.007(3)
C11B 0.042(4) 0.042(4) 0.031(4) 0.004(3) 0.000(3) 0.001(3)
C12B 0.047(4) 0.044(4) 0.017(3) 0.000(3) -0.002(3) 0.002(3)
C13B 0.044(4) 0.045(5) 0.033(4) -0.006(4) -0.006(3) 0.004(4)
C14B 0.047(5) 0.048(5) 0.045(5) -0.011(4) -0.002(4) -0.009(4)
C15B 0.033(4) 0.050(4) 0.021(4) -0.003(3) 0.007(3) -0.007(3)
C16B 0.050(5) 0.052(5) 0.040(5) -0.004(4) 0.002(4) -0.008(4)
C17B 0.047(5) 0.070(6) 0.041(5) 0.009(5) 0.003(4) 0.006(4)
C18B 0.066(6) 0.118(8) 0.022(5) -0.015(5) -0.005(4) -0.005(5)
C19B 0.039(4) 0.046(4) 0.018(4) -0.003(3) 0.009(3) -0.004(3)
C20B 0.078(6) 0.043(5) 0.018(4) 0.000(3) 0.019(4) 0.005(4)
C21B 0.077(6) 0.050(5) 0.016(4) 0.008(3) 0.009(4) 0.004(4)
C22B 0.037(4) 0.037(4) 0.029(4) -0.008(3) 0.012(3) -0.010(3)
C23B 0.047(4) 0.051(5) 0.016(4) -0.010(3) 0.006(3) -0.003(4)
C24B 0.042(4) 0.050(5) 0.023(4) 0.006(3) -0.001(3) -0.002(4)
C25B 0.035(4) 0.040(4) 0.027(4) 0.002(3) 0.006(3) -0.010(3)
C26B 0.076(6) 0.086(6) 0.043(5) -0.023(5) -0.017(4) 0.020(5)
C27B 0.054(5) 0.045(5) 0.122(8) 0.000(5) -0.001(5) -0.001(4)
C28B 0.068(5) 0.076(6) 0.037(5) 0.007(4) 0.012(4) 0.022(4)
O1B 0.060(3) 0.061(3) 0.020(3) 0.002(2) -0.006(2) -0.007(3)
O2B 0.082(4) 0.061(4) 0.037(3) 0.001(3) -0.009(3) 0.000(3)

loop_
_atom_type_symbol
_atom_type_description
_atom_type_scat_dispersion_real
_atom_type_scat_dispersion_imag
_atom_type_scat_source
C C 0.0033 0.0016 'International Tables Vol C Tables 4.2.6.8 and 6.1.1.4'
H H 0.0000 0.0000 'International Tables Vol C Tables 4.2.6.8 and 6.1.1.4'
O O 0.0106 0.0060 'International Tables Vol C Tables 4.2.6.8 and 6.1.1.4'

loop_
_geom_angle_atom_site_label_1
_geom_angle_atom_site_label_2
_geom_angle_atom_site_label_3
_geom_angle
O1A C1A C2A 108.2(5)
O1A C1A H1A1 110.1
C2A C1A H1A1 110.1
O1A C1A H1A2 110.1
C2A C1A H1A2 110.1
H1A1 C1A H1A2 108.4
C13A C2A C3A 121.9(6)
C13A C2A C1A 119.2(6)
C3A C2A C1A 118.8(5)
C8A C3A C4A 116.2(5)
C8A C3A C2A 122.1(5)
C4A C3A C2A 121.7(5)
C5A C4A C3A 121.1(5)
C5A C4A H4A 119.4
C3A C4A H4A 119.4
C4A C5A C6A 123.8(6)
C4A C5A H5A 118.1
C6A C5A H5A 118.1
C7A C6A C5A 114.7(6)
C7A C6A C9A 123.4(5)
C5A C6A C9A 121.8(5)
C8A C7A C6A 121.9(6)
C8A C7A H7A 119.0
C6A C7A H7A 119.0
C3A C8A C7A 122.3(6)
C3A C8A H8A 118.9
C7A C8A H8A 118.9
C10A C9A C11A 109.4(5)
C10A C9A C6A 109.1(5)
C11A C9A C6A 111.2(5)
C10A C9A C12A 108.6(6)
C11A C9A C12A 107.3(5)
C6A C9A C12A 111.3(5)
C9A C10A H10A 109.5
C9A C10A H10B 109.5
H10A C10A H10B 109.5
C9A C10A H10C 109.5
H10A C10A H10C 109.5
H10B C10A H10C 109.5
C9A C11A H11A 109.5
C9A C11A H11B 109.5
H11A C11A H11B 109.5
C9A C11A H11C 109.5
H11A C11A H11C 109.5
H11B C11A H11C 109.5
C9A C12A H12A 109.5
C9A C12A H12B 109.5
H12A C12A H12B 109.5
C9A C12A H12C 109.5
H12A C12A H12C 109.5
H12B C12A H12C 109.5
C2A C13A C14A 128.0(6)
C2A C13A H13A 116.0
C14A C13A H13A 116.0
C13A C14A C15A 115.7(6)
C13A C14A H14A 108.4
C15A C14A H14A 108.4
C13A C14A H14B 108.4
C15A C14A H14B 108.4
H14A C14A H14B 107.4
C17A C15A C14A 114.9(6)
C17A C15A C19A 109.0(5)
C14A C15A C19A 110.5(5)
C17A C15A C16A 104.9(6)
C14A C15A C16A 110.5(5)
C19A C15A C16A 106.7(5)
O2A C16A C15A 126.1(7)
O2A C16A H16A 117.0
C15A C16A H16A 117.0
C18A C17A C15A 127.3(7)
C18A C17A H17A 116.3
C15A C17A H17A 116.3
C17A C18A H18A 120.0
C17A C18A H18B 120.0
H18A C18A H18B 120.0
C20A C19A C24A 115.6(6)
C20A C19A C15A 123.2(6)
C24A C19A C15A 121.2(5)
C21A C20A C19A 121.8(6)
C21A C20A H20A 119.1
C19A C20A H20A 119.1
C20A C21A C22A 123.0(6)
C20A C21A H21A 118.5
C22A C21A H21A 118.5
C21A C22A C23A 115.8(6)
C21A C22A C25A 123.6(5)
C23A C22A C25A 120.6(6)
C24A C23A C22A 120.5(6)
C24A C23A H23A 119.7
C22A C23A H23A 119.7
C19A C24A C23A 123.2(6)
C19A C24A H24A 118.4
C23A C24A H24A 118.4
C28A C25A C27A 111.5(8)
C28A C25A C26A 105.8(6)
C27A C25A C26A 107.1(7)
C28A C25A C22A 112.9(5)
C27A C25A C22A 108.1(6)
C26A C25A C22A 111.3(6)
C25A C26A H26A 109.5
C25A C26A H26B 109.5
H26A C26A H26B 109.5
C25A C26A H26C 109.5
H26A C26A H26C 109.5
H26B C26A H26C 109.5
C25A C27A H27A 109.5
C25A C27A H27B 109.5
H27A C27A H27B 109.5
C25A C27A H27C 109.5
H27A C27A H27C 109.5
H27B C27A H27C 109.5
C25A C28A H28A 109.5
C25A C28A H28B 109.5
H28A C28A H28B 109.5
C25A C28A H28C 109.5
H28A C28A H28C 109.5
H28B C28A H28C 109.5
C1A O1A H1A 109.5
O1B C1B C2B 107.4(5)
O1B C1B H1B1 110.2
C2B C1B H1B1 110.2
O1B C1B H1B2 110.2
C2B C1B H1B2 110.2
H1B1 C1B H1B2 108.5
C13B C2B C3B 120.9(6)
C13B C2B C1B 121.8(6)
C3B C2B C1B 117.2(6)
C8B C3B C4B 114.8(5)
C8B C3B C2B 122.9(5)
C4B C3B C2B 122.3(6)
C5B C4B C3B 122.7(6)
C5B C4B H4B 118.6
C3B C4B H4B 118.6
C6B C5B C4B 122.4(6)
C6B C5B H5B 118.8
C4B C5B H5B 118.8
C5B C6B C7B 116.0(6)
C5B C6B C9B 123.6(5)
C7B C6B C9B 120.3(6)
C8B C7B C6B 121.1(6)
C8B C7B H7B 119.5
C6B C7B H7B 119.5
C3B C8B C7B 123.0(6)
C3B C8B H8B 118.5
C7B C8B H8B 118.5
C10B C9B C11B 108.9(5)
C10B C9B C12B 107.8(5)
C11B C9B C12B 108.9(6)
C10B C9B C6B 111.8(5)
C11B C9B C6B 108.6(5)
C12B C9B C6B 110.8(5)
C9B C10B H10D 109.5
C9B C10B H10E 109.5
H10D C10B H10E 109.5
C9B C10B H10F 109.5
H10D C10B H10F 109.5
H10E C10B H10F 109.5
C9B C11B H11D 109.5
C9B C11B H11E 109.5
H11D C11B H11E 109.5
C9B C11B H11F 109.5
H11D C11B H11F 109.5
H11E C11B H11F 109.5
C9B C12B H12D 109.5
C9B C12B H12E 109.5
H12D C12B H12E 109.5
C9B C12B H12F 109.5
H12D C12B H12F 109.5
H12E C12B H12F 109.5
C2B C13B C14B 126.0(6)
C2B C13B H13B 117.0
C14B C13B H13B 117.0
C15B C14B C13B 114.3(6)
C15B C14B H14C 108.7
C13B C14B H14C 108.7
C15B C14B H14D 108.7
C13B C14B H14D 108.7
H14C C14B H14D 107.6
C14B C15B C17B 116.3(6)
C14B C15B C16B 111.8(6)
C17B C15B C16B 103.5(6)
C14B C15B C19B 109.9(5)
C17B C15B C19B 108.1(5)
C16B C15B C19B 106.6(5)
O2B C16B C15B 125.2(7)
O2B C16B H16B 117.4
C15B C16B H16B 117.4
C18B C17B C15B 128.2(9)
C18B C17B H17B 115.9
C15B C17B H17B 115.9
C17B C18B H18C 120.0
C17B C18B H18D 120.0
H18C C18B H18D 120.0
C24B C19B C20B 116.0(6)
C24B C19B C15B 122.1(5)
C20B C19B C15B 121.8(5)
C21B C20B C19B 122.0(6)
C21B C20B H20B 119.0
C19B C20B H20B 119.0
C20B C21B C22B 123.0(6)
C20B C21B H21B 118.5
C22B C21B H21B 118.5
C23B C22B C21B 114.5(6)
C23B C22B C25B 122.4(5)
C21B C22B C25B 123.0(6)
C24B C23B C22B 122.1(6)
C24B C23B H23B 119.0
C22B C23B H23B 119.0
C19B C24B C23B 122.3(6)
C19B C24B H24B 118.8
C23B C24B H24B 118.8
C27B C25B C22B 108.4(5)
C27B C25B C28B 110.5(7)
C22B C25B C28B 112.8(5)
C27B C25B C26B 107.7(7)
C22B C25B C26B 111.1(6)
C28B C25B C26B 106.2(6)
C25B C26B H26D 109.5
C25B C26B H26E 109.5
H26D C26B H26E 109.5
C25B C26B H26F 109.5
H26D C26B H26F 109.5
H26E C26B H26F 109.5
C25B C27B H27D 109.5
C25B C27B H27E 109.5
H27D C27B H27E 109.5
C25B C27B H27F 109.5
H27D C27B H27F 109.5
H27E C27B H27F 109.5
C25B C28B H28D 109.5
C25B C28B H28E 109.5
H28D C28B H28E 109.5
C25B C28B H28F 109.5
H28D C28B H28F 109.5
H28E C28B H28F 109.5
C1B O1B H1B 109.5

loop_
_geom_bond_atom_site_label_1
_geom_bond_atom_site_label_2
_geom_bond_distance
C1A O1A 1.439(8)
C1A C2A 1.525(9)
C1A H1A1 0.9900
C1A H1A2 0.9900
C2A C13A 1.340(9)
C2A C3A 1.502(9)
C3A C8A 1.395(9)
C3A C4A 1.411(8)
C4A C5A 1.375(8)
C4A H4A 0.9500
C5A C6A 1.410(9)
C5A H5A 0.9500
C6A C7A 1.405(9)
C6A C9A 1.550(8)
C7A C8A 1.401(9)
C7A H7A 0.9500
C8A H8A 0.9500
C9A C10A 1.523(9)
C9A C11A 1.544(9)
C9A C12A 1.550(9)
C10A H10A 0.9800
C10A H10B 0.9800
C10A H10C 0.9800
C11A H11A 0.9800
C11A H11B 0.9800
C11A H11C 0.9800
C12A H12A 0.9800
C12A H12B 0.9800
C12A H12C 0.9800
C13A C14A 1.510(9)
C13A H13A 0.9500
C14A C15A 1.526(9)
C14A H14A 0.9900
C14A H14B 0.9900
C15A C17A 1.521(10)
C15A C19A 1.554(9)
C15A C16A 1.555(10)
C16A O2A 1.197(8)
C16A H16A 0.9500
C17A C18A 1.302(9)
C17A H17A 0.9500
C18A H18A 0.9500
C18A H18B 0.9500
C19A C20A 1.399(9)
C19A C24A 1.402(9)
C20A C21A 1.382(9)
C20A H20A 0.9500
C21A C22A 1.408(9)
C21A H21A 0.9500
C22A C23A 1.408(9)
C22A C25A 1.541(9)
C23A C24A 1.402(9)
C23A H23A 0.9500
C24A H24A 0.9500
C25A C28A 1.519(11)
C25A C27A 1.524(11)
C25A C26A 1.536(10)
C26A H26A 0.9800
C26A H26B 0.9800
C26A H26C 0.9800
C27A H27A 0.9800
C27A H27B 0.9800
C27A H27C 0.9800
C28A H28A 0.9800
C28A H28B 0.9800
C28A H28C 0.9800
O1A H1A 0.8400
C1B O1B 1.450(8)
C1B C2B 1.513(9)
C1B H1B1 0.9900
C1B H1B2 0.9900
C2B C13B 1.333(9)
C2B C3B 1.505(9)
C3B C8B 1.392(9)
C3B C4B 1.412(9)
C4B C5B 1.390(9)
C4B H4B 0.9500
C5B C6B 1.388(9)
C5B H5B 0.9500
C6B C7B 1.414(8)
C6B C9B 1.552(9)
C7B C8B 1.408(9)
C7B H7B 0.9500
C8B H8B 0.9500
C9B C10B 1.529(9)
C9B C11B 1.537(9)
C9B C12B 1.550(9)
C10B H10D 0.9800
C10B H10E 0.9800
C10B H10F 0.9800
C11B H11D 0.9800
C11B H11E 0.9800
C11B H11F 0.9800
C12B H12D 0.9800
C12B H12E 0.9800
C12B H12F 0.9800
C13B C14B 1.530(9)
C13B H13B 0.9500
C14B C15B 1.524(9)
C14B H14C 0.9900
C14B H14D 0.9900
C15B C17B 1.545(10)
C15B C16B 1.552(10)
C15B C19B 1.561(9)
C16B O2B 1.225(8)
C16B H16B 0.9500
C17B C18B 1.246(11)
C17B H17B 0.9500
C18B H18C 0.9500
C18B H18D 0.9500
C19B C24B 1.397(9)
C19B C20B 1.407(9)
C20B C21B 1.386(9)
C20B H20B 0.9500
C21B C22B 1.420(9)
C21B H21B 0.9500
C22B C23B 1.418(9)
C22B C25B 1.528(9)
C23B C24B 1.405(9)
C23B H23B 0.9500
C24B H24B 0.9500
C25B C27B 1.519(10)
C25B C28B 1.533(10)
C25B C26B 1.542(10)
C26B H26D 0.9800
C26B H26E 0.9800
C26B H26F 0.9800
C27B H27D 0.9800
C27B H27E 0.9800
C27B H27F 0.9800
C28B H28D 0.9800
C28B H28E 0.9800
C28B H28F 0.9800
O1B H1B 0.8400

loop_
_geom_torsion_atom_site_label_1
_geom_torsion_atom_site_label_2
_geom_torsion_atom_site_label_3
_geom_torsion_atom_site_label_4
_geom_torsion
O1A C1A C2A C13A -86.7(7)
O1A C1A C2A C3A 91.3(6)
C13A C2A C3A C8A -30.6(9)
C1A C2A C3A C8A 151.5(6)
C13A C2A C3A C4A 146.2(7)
C1A C2A C3A C4A -31.7(9)
C8A C3A C4A C5A -0.8(9)
C2A C3A C4A C5A -177.7(6)
C3A C4A C5A C6A 0.4(10)
C4A C5A C6A C7A 0.1(10)
C4A C5A C6A C9A -176.6(6)
C5A C6A C7A C8A -0.2(10)
C9A C6A C7A C8A 176.5(6)
C4A C3A C8A C7A 0.8(10)
C2A C3A C8A C7A 177.7(6)
C6A C7A C8A C3A -0.3(11)
C7A C6A C9A C10A -100.3(7)
C5A C6A C9A C10A 76.2(7)
C7A C6A C9A C11A 139.0(6)
C5A C6A C9A C11A -44.5(8)
C7A C6A C9A C12A 19.5(8)
C5A C6A C9A C12A -164.0(6)
C3A C2A C13A C14A -178.7(6)
C1A C2A C13A C14A -0.8(11)
C2A C13A C14A C15A 154.6(7)
C13A C14A C15A C17A -55.4(8)
C13A C14A C15A C19A -179.2(6)
C13A C14A C15A C16A 63.0(8)
C17A C15A C16A O2A 143.9(7)
C14A C15A C16A O2A 19.5(10)
C19A C15A C16A O2A -100.6(8)
C14A C15A C17A C18A -11.6(10)
C19A C15A C17A C18A 112.9(8)
C16A C15A C17A C18A -133.2(8)
C17A C15A C19A C20A 141.5(6)
C14A C15A C19A C20A -91.3(7)
C16A C15A C19A C20A 28.8(8)
C17A C15A C19A C24A -39.8(8)
C14A C15A C19A C24A 87.4(8)
C16A C15A C19A C24A -152.5(7)
C24A C19A C20A C21A -0.4(10)
C15A C19A C20A C21A 178.4(6)
C19A C20A C21A C22A 0.9(11)
C20A C21A C22A C23A -1.7(10)
C20A C21A C22A C25A 177.3(6)
C21A C22A C23A C24A 2.2(10)
C25A C22A C23A C24A -176.9(6)
C20A C19A C24A C23A 0.9(10)
C15A C19A C24A C23A -177.9(6)
C22A C23A C24A C19A -1.9(11)
C21A C22A C25A C28A 148.2(7)
C23A C22A C25A C28A -32.8(9)
C21A C22A C25A C27A -87.9(9)
C23A C22A C25A C27A 91.0(8)
C21A C22A C25A C26A 29.4(9)
C23A C22A C25A C26A -151.6(7)
O1B C1B C2B C13B 87.0(7)
O1B C1B C2B C3B -89.8(6)
C13B C2B C3B C8B -147.8(7)
C1B C2B C3B C8B 29.1(8)
C13B C2B C3B C4B 32.5(9)
C1B C2B C3B C4B -150.6(6)
C8B C3B C4B C5B 1.9(10)
C2B C3B C4B C5B -178.3(6)
C3B C4B C5B C6B 0.0(11)
C4B C5B C6B C7B -1.5(9)
C4B C5B C6B C9B -177.4(6)
C5B C6B C7B C8B 1.0(9)
C9B C6B C7B C8B 177.1(6)
C4B C3B C8B C7B -2.4(9)
C2B C3B C8B C7B 177.9(6)
C6B C7B C8B C3B 1.0(9)
C5B C6B C9B C10B -21.1(8)
C7B C6B C9B C10B 163.2(5)
C5B C6B C9B C11B 99.1(7)
C7B C6B C9B C11B -76.7(7)
C5B C6B C9B C12B -141.3(6)
C7B C6B C9B C12B 43.0(8)
C3B C2B C13B C14B 176.2(6)
C1B C2B C13B C14B -0.5(10)
C2B C13B C14B C15B -150.7(7)
C13B C14B C15B C17B 55.4(8)
C13B C14B C15B C16B -63.2(8)
C13B C14B C15B C19B 178.6(5)
C14B C15B C16B O2B -15.1(10)
C17B C15B C16B O2B -141.0(7)
C19B C15B C16B O2B 105.1(8)
C14B C15B C17B C18B 13.7(11)
C16B C15B C17B C18B 136.7(8)
C19B C15B C17B C18B -110.5(9)
C14B C15B C19B C24B 88.8(8)
C17B C15B C19B C24B -143.2(7)
C16B C15B C19B C24B -32.5(8)
C14B C15B C19B C20B -88.3(8)
C17B C15B C19B C20B 39.6(9)
C16B C15B C19B C20B 150.3(7)
C24B C19B C20B C21B -1.0(11)
C15B C19B C20B C21B 176.3(7)
C19B C20B C21B C22B 3.3(12)
C20B C21B C22B C23B -3.6(11)
C20B C21B C22B C25B 176.0(7)
C21B C22B C23B C24B 2.0(10)
C25B C22B C23B C24B -177.6(6)
C20B C19B C24B C23B -0.6(11)
C15B C19B C24B C23B -178.0(6)
C22B C23B C24B C19B 0.1(11)
C23B C22B C25B C27B 95.0(8)
C21B C22B C25B C27B -84.6(9)
C23B C22B C25B C28B -27.8(9)
C21B C22B C25B C28B 152.6(7)
C23B C22B C25B C26B -146.9(7)
C21B C22B C25B C26B 33.5(9)
